data_4126531
loop_
_publ_author_name
'Hennersdorf, Felix'
'Fr\"otschel, Julia'
'Weigand, Jan J.'

_publ_section_title
;
 Selective Derivatization of a Hexaphosphane from Functionalization of
 White Phosphorus.
;
_journal_name_full 'Journal of the American Chemical Society'
_journal_paper_doi 10.1021/jacs.7b07704
_journal_year 2017
_chemical_formula_moiety 'C58 H82 Ga2 N4 P14, C H2 Cl2'
_chemical_formula_sum 'C59 H84 Cl2 Ga2 N4 P14'
_chemical_formula_weight 1493.22
_space_group_crystal_system orthorhombic
_space_group_IT_number 62
_space_group_name_Hall '-P 2ac 2n'
_space_group_name_H-M_alt 'P n m a'
_symmetry_space_group_name_Hall '-P 2ac 2n'
_symmetry_space_group_name_H-M 'P n m a'
_atom_sites_solution_hydrogens geom
_audit_creation_date 2016-02-29
_audit_creation_method
;
Olex2 1.2
(compiled 2015.09.30 svn.r3233 for OlexSys, GUI svn.r5103)
;
_cell_angle_alpha 90
_cell_angle_beta 90
_cell_angle_gamma 90
_cell_formula_units_Z 4
_cell_length_a 13.4877(8)
_cell_length_b 20.2357(9)
_cell_length_c 25.9673(19)
_cell_measurement_reflns_used 4689
_cell_measurement_temperature 100.01(10)
_cell_measurement_theta_max 75.5240
_cell_measurement_theta_min 3.7120
_cell_volume 7087.3(7)
_computing_cell_refinement 'CrysAlisPro 1.171.38.41 (Rigaku OD, 2015)'
_computing_data_collection 'CrysAlisPro 1.171.38.41 (Rigaku OD, 2015)'
_computing_data_reduction 'CrysAlisPro 1.171.38.41 (Rigaku OD, 2015)'
_computing_molecular_graphics 'Olex2 (Dolomanov et al., 2009)'
_computing_publication_material 'Olex2 (Dolomanov et al., 2009)'
_computing_structure_refinement 'ShelXL (Sheldrick, 2015)'
_computing_structure_solution 'ShelXT (Sheldrick, 2015)'
_diffrn_ambient_environment N~2~
_diffrn_ambient_temperature 100.01(10)
_diffrn_detector 'CCD plate'
_diffrn_detector_area_resol_mean 5.2850
_diffrn_detector_type AtlasS2
_diffrn_measured_fraction_theta_full 0.998
_diffrn_measured_fraction_theta_max 0.998
_diffrn_measurement_details
;
List of Runs (angles in degrees, time in seconds):

  # Type    Start    End  Width  t~exp~   \w     \q     \k     \f   Frames
--------------------------------------------------------------------------
  1  \w     31.00  99.00   1.00   40.00    --   43.69  77.00-180.00   68
  2  \w     37.00  92.00   1.00   40.00    --   43.69  77.00-120.00   55
  3  \w     12.00  60.00   1.00   40.00    --   43.69  77.00 -30.00   48
  4  \w    -65.00 -28.00   1.00   40.00    --  -38.50  57.00-120.00   37
  5  \w    -57.00 -24.00   1.00   40.00    --  -38.50  38.00-180.00   33
  6  \w     57.00  89.00   1.00  120.00    --  111.00 -94.00-120.00   32
  7  \w     94.00 121.00   1.00  120.00    --  111.00 125.00-180.00   27
  8  \w    146.00 172.00   1.00  120.00    --  111.00 125.00-180.00   26
  9  \w     52.00 102.00   1.00  120.00    --  111.00-125.00  30.00   50
 10  \w     39.00  65.00   1.00  120.00    --  111.00 -94.00-150.00   26
 11  \w     84.00 120.00   1.00  120.00    --  111.00  77.00 150.00   36
 12  \w     30.00  76.00   1.00  120.00    --  111.00 -94.00 -30.00   46
 13  \w     37.00 131.00   1.00  120.00    --  111.00 -30.00   0.00   94
 14  \w     94.00 138.00   1.00  120.00    --  111.00 125.00  90.00   44
 15  \w     83.00 105.00   1.00  120.00    --  111.00  77.00  30.00   22
 16  \w     16.00  63.00   1.00   40.00    --   42.75  57.00  90.00   47
 17  \w    139.00 164.00   1.00  120.00    --  111.00  45.00  90.00   25
 18  \w    -30.00  31.00   1.00   40.00    --   42.75 -38.00-120.00   61
;
_diffrn_measurement_device 'four-circle diffractometer'
_diffrn_measurement_device_type 'SuperNova, Dual, Cu at zero, AtlasS2'
_diffrn_measurement_method '\w scans'
_diffrn_orient_matrix_type 'CrysAlisPro convention (1999,Acta A55,543-557)'
_diffrn_orient_matrix_UB_11 0.0437511000
_diffrn_orient_matrix_UB_12 0.0227977000
_diffrn_orient_matrix_UB_13 0.0519137000
_diffrn_orient_matrix_UB_21 0.1053621000
_diffrn_orient_matrix_UB_22 -0.0059713000
_diffrn_orient_matrix_UB_23 -0.0223128000
_diffrn_orient_matrix_UB_31 -0.0048537000
_diffrn_orient_matrix_UB_32 0.0723763000
_diffrn_orient_matrix_UB_33 -0.0181693000
_diffrn_radiation_monochromator mirror
_diffrn_radiation_probe x-ray
_diffrn_radiation_type CuK\a
_diffrn_radiation_wavelength 1.54184
_diffrn_reflns_av_R_equivalents 0.1331
_diffrn_reflns_av_unetI/netI 0.1061
_diffrn_reflns_Laue_measured_fraction_full 0.998
_diffrn_reflns_Laue_measured_fraction_max 0.998
_diffrn_reflns_limit_h_max 16
_diffrn_reflns_limit_h_min -14
_diffrn_reflns_limit_k_max 24
_diffrn_reflns_limit_k_min -18
_diffrn_reflns_limit_l_max 31
_diffrn_reflns_limit_l_min -30
_diffrn_reflns_number 27780
_diffrn_reflns_point_group_measured_fraction_full 0.998
_diffrn_reflns_point_group_measured_fraction_max 0.998
_diffrn_reflns_theta_full 67.394
_diffrn_reflns_theta_max 67.394
_diffrn_reflns_theta_min 2.768
_diffrn_source 'micro-focus sealed X-ray tube'
_diffrn_source_type 'SuperNova (Cu) X-ray Source'
_exptl_absorpt_coefficient_mu 4.923
_exptl_absorpt_correction_T_max 0.942
_exptl_absorpt_correction_T_min 0.794
_exptl_absorpt_correction_type gaussian
_exptl_absorpt_process_details
;
CrysAlisPro 1.171.38.41 (Rigaku Oxford Diffraction, 2015)
Numerical absorption correction based on gaussian integration over
            a multifaceted crystal model
Empirical absorption correction using spherical harmonics,
 implemented in SCALE3 ABSPACK scaling algorithm.
;
_exptl_crystal_colour 'clear light yellow'
_exptl_crystal_colour_lustre clear
_exptl_crystal_colour_modifier light
_exptl_crystal_colour_primary yellow
_exptl_crystal_density_diffrn 1.399
_exptl_crystal_description plate
_exptl_crystal_F_000 3088
_exptl_crystal_size_max 0.072
_exptl_crystal_size_mid 0.044
_exptl_crystal_size_min 0.013
_refine_diff_density_max 1.251
_refine_diff_density_min -0.866
_refine_diff_density_rms 0.136
_refine_ls_extinction_method none
_refine_ls_goodness_of_fit_ref 1.043
_refine_ls_hydrogen_treatment constr
_refine_ls_matrix_type full
_refine_ls_number_parameters 519
_refine_ls_number_reflns 6559
_refine_ls_number_restraints 181
_refine_ls_restrained_S_all 1.038
_refine_ls_R_factor_all 0.1079
_refine_ls_R_factor_gt 0.0748
_refine_ls_shift/su_max 0.000
_refine_ls_shift/su_mean 0.000
_refine_ls_structure_factor_coef Fsqd
_refine_ls_weighting_details 'w=1/[\s^2^(Fo^2^)+(0.0810P)^2^+17.5770P] where P=(Fo^2^+2Fc^2^)/3'
_refine_ls_weighting_scheme calc
_refine_ls_wR_factor_gt 0.1805
_refine_ls_wR_factor_ref 0.2028
_reflns_Friedel_coverage 0.000
_reflns_number_gt 4564
_reflns_number_total 6559
_reflns_threshold_expression 'I > 2\s(I)'
_cod_data_source_file ja7b07704_si_011.cif
_cod_data_source_block 6_1
_cod_original_cell_volume 7087.3(8)
_cod_database_code 4126531
_chemical_oxdiff_formula C59H84Cl2Ga2N4P14
_chemical_oxdiff_usercomment DCM
_shelx_space_group_comment
;
The symmetry employed for this shelxl refinement is uniquely defined
by the following loop, which should always be used as a source of
symmetry information in preference to the above space-group names.
They are only intended as comments.
;
_reflns_odcompleteness_completeness 99.68
_reflns_odcompleteness_iscentric 1
_reflns_odcompleteness_theta 68.13
_olex2_refinement_description
;
1. Fixed Uiso
 At 1.2 times of:
  All C(H) groups, All C(H,H) groups
 At 1.5 times of:
  All C(H,H,H) groups
2. Restrained distances
 Cl1-C45 \\sim Cl2-C45
 with sigma of 0.01
3. Uiso/Uaniso restraints and constraints
N3 \\sim C18 \\sim C17 \\sim N2 \\sim C16 \\sim C19 \\sim C20: within 2A with
sigma of 0.01 and sigma for terminal atoms of 0.02
C28 \\sim C21 \\sim C22 \\sim C26 \\sim C27 \\sim C23 \\sim C30 \\sim C25 \\sim
C29 \\sim C24 \\sim C31 \\sim C32 \\sim C44 \\sim C33 \\sim C34 \\sim C39 \\sim
C35 \\sim C43 \\sim C42 \\sim C41 \\sim C40 \\sim C38 \\sim C37 \\sim C36:
within 2A with sigma of 0.01 and sigma for terminal atoms of 0.02
Uanis(N3) = Uanis(N2)
Uanis(C18) = Uanis(C16)
4. Others
 Fixed Sof: N3(0.5) Cl1(0.5) C18(0.5) Cl2(0.5) C21(0.5) C17(0.5) H17(0.5)
 C22(0.5) C27(0.5) H27(0.5) C20(0.5) H20A(0.5) H20B(0.5) H20C(0.5) C23(0.5)
 H23(0.5) C31(0.5) H31A(0.5) H31B(0.5) H31C(0.5) C30(0.5) H30(0.5) C44(0.5)
 H44A(0.5) H44B(0.5) H44C(0.5) C29(0.5) H29A(0.5) H29B(0.5) H29C(0.5) C45(0.5)
 H45A(0.5) H45B(0.5) C28(0.5) H28A(0.5) H28B(0.5) H28C(0.5) C26(0.5) C25(0.5)
 H25(0.5) C24(0.5) H24(0.5) C33(0.5) C34(0.5) C39(0.5) H39(0.5) C35(0.5)
 H35(0.5) C43(0.5) H43A(0.5) H43B(0.5) H43C(0.5) C42(0.5) H42(0.5) C32(0.5)
 H32A(0.5) H32B(0.5) H32C(0.5) C41(0.5) H41A(0.5) H41B(0.5) H41C(0.5) C40(0.5)
 H40A(0.5) H40B(0.5) H40C(0.5) C38(0.5) C37(0.5) H37(0.5) C36(0.5) H36(0.5)
 N2(0.5) C16(0.5) C19(0.5) H19A(0.5) H19B(0.5) H19C(0.5)
5.a Ternary CH refined with riding coordinates:
 C10(H10), C13(H13), C27(H27), C30(H30), C39(H39), C42(H42)
5.b Secondary CH2 refined with riding coordinates:
 C45(H45A,H45B)
5.c Me refined with riding coordinates:
 C14(H14A,H14B,H14C), C11(H11A,H11B,H11C), C12(H12A,H12B,H12C), C15(H15A,H15B,
 H15C), C31(H31A,H31B,H31C), C44(H44A,H44B,H44C), C29(H29A,H29B,H29C), C28(H28A,
 H28B,H28C), C43(H43A,H43B,H43C), C32(H32A,H32B,H32C), C41(H41A,H41B,H41C),
 C40(H40A,H40B,H40C), C19(H19A,H19B,H19C)
5.d Aromatic/amide H refined with riding coordinates:
 C2(H2), C17(H17), C6(H6), C8(H8), C7(H7), C23(H23), C25(H25), C24(H24),
 C35(H35), C37(H37), C36(H36)
5.e Idealised Me refined as rotating group:
 C3(H3A,H3B,H3C), C20(H20A,H20B,H20C)
;
_shelx_shelxl_version_number 2014/7
_olex2_submission_special_instructions 'No special instructions were received'
_oxdiff_exptl_absorpt_empirical_details
;
Empirical correction (ABSPACK) includes:
- Absorption correction using spherical harmonics
- Frame scaling
;
_oxdiff_exptl_absorpt_empirical_full_max 2.011
_oxdiff_exptl_absorpt_empirical_full_min 0.591

loop_
_space_group_symop_operation_xyz
'x, y, z'
'-x+1/2, -y, z+1/2'
'-x, y+1/2, -z'
'x+1/2, -y+1/2, -z+1/2'
'-x, -y, -z'
'x-1/2, y, -z-1/2'
'x, -y-1/2, z'
'-x-1/2, y-1/2, z-1/2'

loop_
_atom_site_label
_atom_site_type_symbol
_atom_site_fract_x
_atom_site_fract_y
_atom_site_fract_z
_atom_site_U_iso_or_equiv
_atom_site_adp_type
_atom_site_occupancy
_atom_site_site_symmetry_order
_atom_site_calc_flag
_atom_site_refinement_flags_posn
_atom_site_refinement_flags_adp
_atom_site_refinement_flags_occupancy
_atom_site_disorder_assembly
_atom_site_disorder_group
Ga2 Ga 0.51886(8) 0.7500 0.41737(4) 0.0234(3) Uani 1 2 d S T P . .
Ga1 Ga 0.95639(8) 0.7500 0.65143(4) 0.0226(3) Uani 1 2 d S T P . .
P7 P 0.64199(17) 0.7500 0.48305(9) 0.0238(5) Uani 1 2 d S T P A .
P4 P 0.83135(17) 0.7500 0.58734(9) 0.0225(5) Uani 1 2 d S T P . .
P3 P 0.75108(13) 0.83188(7) 0.62194(7) 0.0257(4) Uani 1 1 d . . . . .
P6 P 0.57414(13) 0.83181(7) 0.52492(7) 0.0264(4) Uani 1 1 d . . . . .
P5 P 0.59563(13) 0.80588(8) 0.60654(7) 0.0264(4) Uani 1 1 d . . . . .
P9 P 0.36844(18) 0.7500 0.46476(10) 0.0285(5) Uani 1 2 d S T P A .
P1 P 0.86468(19) 0.7500 0.72919(9) 0.0280(5) Uani 1 2 d S T P . .
P2 P 0.73111(14) 0.80433(8) 0.70473(7) 0.0303(4) Uani 1 1 d . . . . .
P8 P 0.41414(13) 0.80424(8) 0.53400(7) 0.0305(4) Uani 1 1 d . . . . .
N1 N 1.0522(4) 0.8216(3) 0.6458(2) 0.0269(12) Uani 1 1 d . . . . .
N3 N 0.527(3) 0.6765(13) 0.3711(14) 0.027(3) Uani 0.5 1 d . U . A -1
C1 C 1.1501(5) 0.8121(3) 0.6493(3) 0.0300(15) Uani 1 1 d . . . . .
C4 C 1.0142(5) 0.8866(3) 0.6339(3) 0.0349(17) Uani 1 1 d . . . . .
C2 C 1.1921(8) 0.7500 0.6541(4) 0.033(2) Uani 1 2 d S T P . .
H2 H 1.2595 0.7500 0.6618 0.040 Uiso 1 2 calc RS T P . .
C5 C 0.9978(6) 0.9031(4) 0.5820(3) 0.0429(19) Uani 1 1 d . . . . .
C3 C 1.2203(5) 0.8692(3) 0.6496(3) 0.0372(17) Uani 1 1 d . . . . .
H3A H 1.1860 0.9085 0.6391 0.056 Uiso 1 1 calc GR . . . .
H3B H 1.2739 0.8606 0.6261 0.056 Uiso 1 1 calc GR . . . .
H3C H 1.2463 0.8752 0.6837 0.056 Uiso 1 1 calc GR . . . .
C9 C 0.9946(6) 0.9312(3) 0.6734(4) 0.0425(19) Uani 1 1 d . . . . .
Cl1 Cl 0.2015(7) 0.6705(5) 0.3421(3) 0.124(3) Uani 0.5 1 d D . . B -1
C18 C 0.5048(17) 0.6818(11) 0.3220(9) 0.033(2) Uani 0.5 1 d . U . A -1
Cl2 Cl 0.0826(6) 0.7912(4) 0.3525(3) 0.121(3) Uani 0.5 1 d D . . B -1
C10 C 1.0226(7) 0.8553(4) 0.5392(3) 0.054(2) Uani 1 1 d . . . . .
H10 H 1.0206 0.8104 0.5535 0.065 Uiso 1 1 calc R . . . .
C13 C 1.0134(7) 0.9160(3) 0.7304(3) 0.047(2) Uani 1 1 d . . . . .
H13 H 1.0315 0.8693 0.7330 0.057 Uiso 1 1 calc R . . . .
C21 C 0.5436(18) 0.8863(15) 0.3786(10) 0.040(4) Uani 0.5 1 d . U . A -1
C17 C 0.4799(10) 0.7400(10) 0.2985(5) 0.036(4) Uani 0.5 1 d . U . A -1
H17 H 0.4471 0.7352 0.2672 0.043 Uiso 0.5 1 calc R . . A -1
C6 C 0.9612(7) 0.9658(5) 0.5711(4) 0.064(3) Uani 1 1 d . . . . .
H6 H 0.9482 0.9775 0.5372 0.077 Uiso 1 1 calc R . . . .
C14 C 0.9204(8) 0.9265(5) 0.7630(4) 0.064(3) Uani 1 1 d . . . . .
H14A H 0.8667 0.9012 0.7489 0.096 Uiso 1 1 calc R . . . .
H14B H 0.9330 0.9123 0.7977 0.096 Uiso 1 1 calc R . . . .
H14C H 0.9031 0.9725 0.7630 0.096 Uiso 1 1 calc R . . . .
C22 C 0.644(2) 0.9071(11) 0.3761(10) 0.047(4) Uani 0.5 1 d . U . A -1
C8 C 0.9585(7) 0.9941(4) 0.6603(4) 0.059(3) Uani 1 1 d . . . . .
H8 H 0.9445 1.0246 0.6861 0.071 Uiso 1 1 calc R . . . .
C11 C 0.9484(8) 0.8584(6) 0.4939(4) 0.075(4) Uani 1 1 d . . . . .
H11A H 0.9675 0.8271 0.4680 0.113 Uiso 1 1 calc R . . . .
H11B H 0.8831 0.8479 0.5062 0.113 Uiso 1 1 calc R . . . .
H11C H 0.9484 0.9021 0.4796 0.113 Uiso 1 1 calc R . . . .
C12 C 1.1285(7) 0.8680(5) 0.5189(4) 0.058(2) Uani 1 1 d . . . . .
H12A H 1.1432 0.8373 0.4918 0.087 Uiso 1 1 calc R . . . .
H12B H 1.1329 0.9123 0.5059 0.087 Uiso 1 1 calc R . . . .
H12C H 1.1752 0.8623 0.5465 0.087 Uiso 1 1 calc R . . . .
C15 C 1.0977(7) 0.9557(4) 0.7526(4) 0.063(3) Uani 1 1 d . . . . .
H15A H 1.1561 0.9492 0.7321 0.095 Uiso 1 1 calc R . . . .
H15B H 1.0804 1.0018 0.7526 0.095 Uiso 1 1 calc R . . . .
H15C H 1.1103 0.9416 0.7873 0.095 Uiso 1 1 calc R . . . .
C7 C 0.9439(8) 1.0110(5) 0.6101(5) 0.078(4) Uani 1 1 d . . . . .
H7 H 0.9220 1.0533 0.6019 0.093 Uiso 1 1 calc R . . . .
C27 C 0.725(2) 0.8611(12) 0.3609(9) 0.051(5) Uani 0.5 1 d . U . A -1
H27 H 0.6979 0.8177 0.3697 0.062 Uiso 0.5 1 calc R . . A -1
C20 C 0.502(2) 0.6222(10) 0.2870(8) 0.050(5) Uani 0.5 1 d . U . A -1
H20A H 0.5374 0.5864 0.3028 0.075 Uiso 0.5 1 calc GR . . A -1
H20B H 0.5322 0.6330 0.2546 0.075 Uiso 0.5 1 calc GR . . A -1
H20C H 0.4343 0.6093 0.2814 0.075 Uiso 0.5 1 calc GR . . A -1
C23 C 0.6643(17) 0.9727(9) 0.3859(7) 0.054(4) Uani 0.5 1 d . U . A -1
H23 H 0.7293 0.9877 0.3840 0.064 Uiso 0.5 1 calc R . . A -1
C31 C 0.3155(18) 0.9365(11) 0.4434(9) 0.078(6) Uani 0.5 1 d . U . A -1
H31A H 0.2476 0.9221 0.4439 0.117 Uiso 0.5 1 calc R . . A -1
H31B H 0.3490 0.9200 0.4733 0.117 Uiso 0.5 1 calc R . . A -1
H31C H 0.3177 0.9839 0.4434 0.117 Uiso 0.5 1 calc R . . A -1
C30 C 0.3658(16) 0.9105(9) 0.3955(8) 0.057(4) Uani 0.5 1 d . U . A -1
H30 H 0.3642 0.8622 0.3981 0.068 Uiso 0.5 1 calc R . . A -1
C44 C 0.3475(19) 0.5282(12) 0.3775(10) 0.085(6) Uani 0.5 1 d . U . A -1
H44A H 0.2775 0.5318 0.3835 0.127 Uiso 0.5 1 calc R . . A -1
H44B H 0.3628 0.5449 0.3439 0.127 Uiso 0.5 1 calc R . . A -1
H44C H 0.3670 0.4826 0.3796 0.127 Uiso 0.5 1 calc R . . A -1
C29 C 0.743(2) 0.8554(13) 0.2983(13) 0.075(7) Uani 0.5 1 d . U . A -1
H29A H 0.7958 0.8250 0.2915 0.112 Uiso 0.5 1 calc R . . A -1
H29B H 0.6831 0.8397 0.2822 0.112 Uiso 0.5 1 calc R . . A -1
H29C H 0.7594 0.8981 0.2847 0.112 Uiso 0.5 1 calc R . . A -1
C45 C 0.2100(19) 0.7612(11) 0.3425(11) 0.125(12) Uani 0.5 1 d D . . B -1
H45A H 0.2529 0.7761 0.3702 0.150 Uiso 0.5 1 calc R . . B -1
H45B H 0.2361 0.7773 0.3101 0.150 Uiso 0.5 1 calc R . . B -1
C28 C 0.8182(18) 0.8636(13) 0.3922(11) 0.084(6) Uani 0.5 1 d . U . A -1
H28A H 0.8649 0.8320 0.3790 0.127 Uiso 0.5 1 calc R . . A -1
H28B H 0.8463 0.9071 0.3903 0.127 Uiso 0.5 1 calc R . . A -1
H28C H 0.8032 0.8532 0.4274 0.127 Uiso 0.5 1 calc R . . A -1
C26 C 0.4686(16) 0.9285(8) 0.3899(7) 0.048(3) Uani 0.5 1 d . U . A -1
C25 C 0.4968(16) 0.9954(8) 0.3999(7) 0.054(3) Uani 0.5 1 d . U . A -1
H25 H 0.4484 1.0265 0.4079 0.065 Uiso 0.5 1 calc R . . A -1
C24 C 0.5939(17) 1.0142(9) 0.3978(7) 0.059(3) Uani 0.5 1 d . U . A -1
H24 H 0.6104 1.0579 0.4050 0.071 Uiso 0.5 1 calc R . . A -1
C33 C 0.5737(18) 0.6146(13) 0.3864(10) 0.040(4) Uani 0.5 1 d . U . A -1
C34 C 0.6745(17) 0.6062(11) 0.3786(10) 0.042(4) Uani 0.5 1 d . U . A -1
C39 C 0.7357(19) 0.6568(10) 0.3484(9) 0.042(4) Uani 0.5 1 d . U . A -1
H39 H 0.6950 0.6951 0.3391 0.050 Uiso 0.5 1 calc R . . A -1
C35 C 0.7187(16) 0.5491(8) 0.3980(8) 0.052(3) Uani 0.5 1 d . U . A -1
H35 H 0.7863 0.5428 0.3933 0.062 Uiso 0.5 1 calc R . . A -1
C43 C 0.3700(15) 0.5432(8) 0.4720(7) 0.051(4) Uani 0.5 1 d . U . A -1
H43A H 0.2991 0.5467 0.4741 0.076 Uiso 0.5 1 calc R . . A -1
H43B H 0.3891 0.4977 0.4756 0.076 Uiso 0.5 1 calc R . . A -1
H43C H 0.3998 0.5688 0.4990 0.076 Uiso 0.5 1 calc R . . A -1
C42 C 0.4052(15) 0.5694(7) 0.4193(7) 0.045(3) Uani 0.5 1 d . U . A -1
H42 H 0.3849 0.6157 0.4163 0.054 Uiso 0.5 1 calc R . . A -1
C32 C 0.3020(16) 0.9292(11) 0.3459(8) 0.069(5) Uani 0.5 1 d . U . A -1
H32A H 0.2342 0.9164 0.3513 0.104 Uiso 0.5 1 calc R . . A -1
H32B H 0.3054 0.9760 0.3403 0.104 Uiso 0.5 1 calc R . . A -1
H32C H 0.3280 0.9065 0.3164 0.104 Uiso 0.5 1 calc R . . A -1
C41 C 0.7734(19) 0.6216(12) 0.3000(12) 0.063(6) Uani 0.5 1 d . U . A -1
H41A H 0.7180 0.6066 0.2800 0.095 Uiso 0.5 1 calc R . . A -1
H41B H 0.8125 0.6517 0.2799 0.095 Uiso 0.5 1 calc R . . A -1
H41C H 0.8134 0.5844 0.3099 0.095 Uiso 0.5 1 calc R . . A -1
C40 C 0.8283(13) 0.6785(10) 0.3773(8) 0.052(4) Uani 0.5 1 d . U . A -1
H40A H 0.8094 0.7011 0.4083 0.078 Uiso 0.5 1 calc R . . A -1
H40B H 0.8673 0.6404 0.3859 0.078 Uiso 0.5 1 calc R . . A -1
H40C H 0.8665 0.7077 0.3560 0.078 Uiso 0.5 1 calc R . . A -1
C38 C 0.5143(15) 0.5659(7) 0.4122(7) 0.044(3) Uani 0.5 1 d . U . A -1
C37 C 0.5643(16) 0.5091(8) 0.4308(7) 0.054(3) Uani 0.5 1 d . U . A -1
H37 H 0.5289 0.4763 0.4478 0.065 Uiso 0.5 1 calc R . . A -1
C36 C 0.6652(16) 0.5022(8) 0.4237(8) 0.059(4) Uani 0.5 1 d . U . A -1
H36 H 0.6973 0.4650 0.4366 0.071 Uiso 0.5 1 calc R . . A -1
N2 N 0.520(3) 0.8190(13) 0.3624(15) 0.027(3) Uani 0.5 1 d . U . A -1
C16 C 0.4951(16) 0.8038(12) 0.3132(9) 0.033(2) Uani 0.5 1 d . U . A -1
C19 C 0.493(2) 0.8580(10) 0.2725(9) 0.052(6) Uani 0.5 1 d . U . A -1
H19A H 0.4744 0.8394 0.2399 0.078 Uiso 0.5 1 calc R . . A -1
H19B H 0.4455 0.8911 0.2823 0.078 Uiso 0.5 1 calc R . . A -1
H19C H 0.5574 0.8777 0.2698 0.078 Uiso 0.5 1 calc R . . A -1

loop_
_atom_site_aniso_label
_atom_site_aniso_U_11
_atom_site_aniso_U_22
_atom_site_aniso_U_33
_atom_site_aniso_U_23
_atom_site_aniso_U_13
_atom_site_aniso_U_12
Ga2 0.0238(6) 0.0130(5) 0.0333(6) 0.000 0.0023(5) 0.000
Ga1 0.0240(6) 0.0150(5) 0.0289(6) 0.000 0.0008(5) 0.000
P7 0.0215(12) 0.0157(10) 0.0343(12) 0.000 0.0051(10) 0.000
P4 0.0219(12) 0.0167(10) 0.0290(12) 0.000 0.0016(9) 0.000
P3 0.0283(9) 0.0118(7) 0.0371(9) -0.0020(6) 0.0010(7) 0.0013(6)
P6 0.0283(9) 0.0126(7) 0.0385(9) -0.0008(6) 0.0011(7) 0.0020(6)
P5 0.0257(9) 0.0188(7) 0.0346(9) -0.0030(7) 0.0022(7) 0.0035(7)
P9 0.0221(12) 0.0241(11) 0.0395(13) 0.000 0.0041(11) 0.000
P1 0.0307(13) 0.0236(11) 0.0298(12) 0.000 0.0027(10) 0.000
P2 0.0308(9) 0.0261(8) 0.0340(9) -0.0062(7) 0.0021(8) 0.0033(7)
P8 0.0259(9) 0.0271(8) 0.0384(10) -0.0048(7) 0.0038(8) 0.0048(7)
N1 0.029(3) 0.021(2) 0.031(3) 0.002(2) 0.001(2) -0.003(2)
N3 0.030(5) 0.020(3) 0.031(9) 0.000(5) 0.000(6) 0.001(6)
C1 0.020(3) 0.037(4) 0.033(3) 0.003(3) 0.002(3) 0.000(3)
C4 0.025(4) 0.023(3) 0.057(5) 0.016(3) 0.003(3) 0.001(3)
C2 0.026(5) 0.032(5) 0.042(6) 0.000 -0.005(5) 0.000
C5 0.034(4) 0.039(4) 0.056(5) 0.026(4) -0.001(4) -0.002(3)
C3 0.027(4) 0.034(4) 0.050(4) 0.001(3) 0.002(3) -0.004(3)
C9 0.041(5) 0.018(3) 0.068(5) 0.005(3) 0.010(4) -0.003(3)
Cl1 0.148(8) 0.125(7) 0.099(5) -0.004(5) -0.015(5) -0.020(6)
C18 0.043(4) 0.022(7) 0.036(6) -0.004(4) -0.006(4) 0.005(4)
Cl2 0.078(5) 0.147(7) 0.139(7) -0.008(5) 0.003(5) 0.002(5)
C10 0.067(6) 0.053(5) 0.041(5) 0.015(4) -0.001(4) -0.022(5)
C13 0.065(6) 0.014(3) 0.063(5) -0.010(3) 0.007(5) -0.007(3)
C21 0.059(9) 0.024(6) 0.038(7) 0.006(6) 0.008(7) -0.005(7)
C17 0.046(6) 0.022(10) 0.041(5) -0.005(6) -0.013(5) 0.006(5)
C6 0.043(5) 0.060(6) 0.089(8) 0.045(6) 0.004(5) -0.001(5)
C14 0.072(7) 0.050(5) 0.070(6) -0.021(5) 0.018(5) -0.022(5)
C22 0.065(8) 0.036(7) 0.040(6) 0.009(6) -0.006(7) -0.008(6)
C8 0.054(6) 0.028(4) 0.097(8) 0.009(5) 0.023(5) 0.011(4)
C11 0.062(7) 0.109(9) 0.056(6) 0.037(6) -0.015(5) -0.042(6)
C12 0.062(6) 0.058(5) 0.054(5) 0.005(4) 0.004(5) 0.002(5)
C15 0.062(6) 0.028(4) 0.099(8) -0.018(5) -0.012(6) 0.001(4)
C7 0.056(6) 0.045(5) 0.131(11) 0.051(7) 0.021(7) 0.015(5)
C27 0.055(9) 0.043(9) 0.056(9) 0.016(7) -0.007(8) -0.017(8)
C20 0.077(12) 0.040(12) 0.034(10) -0.018(8) -0.036(9) 0.021(10)
C23 0.074(9) 0.036(6) 0.051(7) 0.010(6) -0.010(7) -0.017(6)
C31 0.079(13) 0.067(11) 0.087(13) 0.025(11) 0.046(11) 0.041(10)
C30 0.067(9) 0.036(7) 0.068(8) 0.003(7) 0.032(7) 0.014(7)
C44 0.083(14) 0.086(13) 0.085(13) 0.000(12) 0.006(12) -0.030(11)
C29 0.066(15) 0.071(15) 0.087(14) -0.004(13) 0.018(13) -0.019(11)
C45 0.12(2) 0.09(3) 0.17(3) -0.03(2) -0.074(18) 0.04(2)
C28 0.055(12) 0.094(14) 0.105(15) 0.018(13) -0.024(12) -0.004(12)
C26 0.068(8) 0.027(5) 0.050(6) -0.003(5) 0.018(6) 0.007(6)
C25 0.080(8) 0.032(6) 0.050(7) -0.006(6) 0.017(7) 0.010(6)
C24 0.086(9) 0.037(6) 0.054(7) 0.001(6) 0.005(7) -0.010(7)
C33 0.060(9) 0.011(6) 0.048(8) 0.000(6) 0.015(7) 0.009(7)
C34 0.052(7) 0.027(6) 0.049(7) 0.005(6) 0.017(6) 0.014(6)
C39 0.040(8) 0.035(8) 0.049(8) 0.014(6) 0.014(7) 0.007(7)
C35 0.065(8) 0.029(6) 0.062(7) 0.008(6) 0.020(7) 0.021(6)
C43 0.061(11) 0.027(7) 0.065(11) 0.005(7) 0.006(9) -0.016(7)
C42 0.061(8) 0.020(6) 0.054(7) 0.005(6) 0.005(7) -0.003(6)
C32 0.069(12) 0.074(11) 0.066(11) 0.010(10) 0.020(10) 0.000(10)
C41 0.056(13) 0.056(12) 0.077(13) 0.002(11) 0.020(11) 0.013(10)
C40 0.034(9) 0.061(10) 0.060(10) 0.009(9) 0.002(8) 0.010(8)
C38 0.061(7) 0.018(5) 0.052(6) 0.000(5) 0.012(6) 0.003(5)
C37 0.075(8) 0.024(5) 0.063(7) 0.005(6) 0.018(7) 0.017(6)
C36 0.075(8) 0.033(6) 0.069(8) 0.011(6) 0.020(7) 0.024(6)
N2 0.030(5) 0.020(3) 0.031(9) 0.000(5) 0.000(6) 0.001(6)
C16 0.043(4) 0.022(7) 0.036(6) -0.004(4) -0.006(4) 0.005(4)
C19 0.068(13) 0.030(10) 0.058(13) -0.014(8) -0.019(11) -0.008(9)

loop_
_atom_type_symbol
_atom_type_description
_atom_type_scat_dispersion_real
_atom_type_scat_dispersion_imag
_atom_type_scat_source
C C 0.0181 0.0091 'International Tables Vol C Tables 4.2.6.8 and 6.1.1.4'
H H 0.0000 0.0000 'International Tables Vol C Tables 4.2.6.8 and 6.1.1.4'
Cl Cl 0.3639 0.7018 'International Tables Vol C Tables 4.2.6.8 and 6.1.1.4'
Ga Ga -1.2846 0.7763 'International Tables Vol C Tables 4.2.6.8 and 6.1.1.4'
N N 0.0311 0.0180 'International Tables Vol C Tables 4.2.6.8 and 6.1.1.4'
P P 0.2955 0.4335 'International Tables Vol C Tables 4.2.6.8 and 6.1.1.4'

loop_
_exptl_crystal_face_index_h
_exptl_crystal_face_index_k
_exptl_crystal_face_index_l
_exptl_crystal_face_perp_dist
8 5 0 0.0219
-8 -5 0 0.0219
2 -5 2 0.0336
0 0 -1 0.0103
0 0 1 0.0023
0 5 -2 0.0284
0 -5 2 0.0284
-5 3 -3 0.0262
5 -3 3 0.0262

loop_
_geom_angle_atom_site_label_1
_geom_angle_atom_site_label_2
_geom_angle_atom_site_label_3
_geom_angle
_geom_angle_site_symmetry_1
_geom_angle_site_symmetry_3
P9 Ga2 P7 103.00(10) . .
N3 Ga2 P7 114.3(10) . .
N3 Ga2 P9 111.8(12) . .
N3 Ga2 N2 95.4(4) . .
N2 Ga2 P7 120.6(10) . .
N2 Ga2 P9 112.0(11) . .
P1 Ga1 P4 103.13(10) . .
N1 Ga1 P4 114.80(17) . .
N1 Ga1 P4 114.80(17) 7_575 .
N1 Ga1 P1 114.28(17) . .
N1 Ga1 P1 114.28(17) 7_575 .
N1 Ga1 N1 96.2(3) . 7_575
P6 P7 Ga2 93.69(9) 7_575 .
P6 P7 Ga2 93.69(9) . .
P6 P7 P6 98.71(13) 7_575 .
P3 P4 Ga1 93.67(9) 7_575 .
P3 P4 Ga1 93.67(9) . .
P3 P4 P3 99.33(13) 7_575 .
P4 P3 P5 102.56(9) . .
P4 P3 P2 105.50(9) . .
P5 P3 P2 90.02(9) . .
P7 P6 P5 104.10(10) . .
P7 P6 P8 105.51(10) . .
P5 P6 P8 88.06(9) . .
P3 P5 P6 104.09(10) . .
P3 P5 P5 103.85(5) . 7_575
P6 P5 P5 103.78(6) . 7_575
P8 P9 Ga2 100.64(10) 7_575 .
P8 P9 Ga2 100.64(10) . .
P8 P9 P8 60.01(12) 7_575 .
P2 P1 Ga1 100.45(10) . .
P2 P1 Ga1 100.44(10) 7_575 .
P2 P1 P2 59.84(12) . 7_575
P1 P2 P3 107.62(11) . .
P2 P2 P3 104.43(6) 7_575 .
P2 P2 P1 60.08(6) 7_575 .
P9 P8 P6 107.98(11) . .
P9 P8 P8 59.99(6) . 7_575
P8 P8 P6 104.41(6) 7_575 .
C1 N1 Ga1 122.9(4) . .
C1 N1 C4 119.7(6) . .
C4 N1 Ga1 117.3(4) . .
C18 N3 Ga2 122.3(15) . .
C18 N3 C33 116(3) . .
C33 N3 Ga2 121(3) . .
N1 C1 C2 122.8(7) . .
N1 C1 C3 121.0(6) . .
C2 C1 C3 116.2(7) . .
C5 C4 N1 118.5(7) . .
C9 C4 N1 119.9(7) . .
C9 C4 C5 121.6(7) . .
C1 C2 C1 130.4(10) . 7_575
C1 C2 H2 114.8 . .
C1 C2 H2 114.8 7_575 .
C4 C5 C10 121.2(7) . .
C6 C5 C4 117.9(9) . .
C6 C5 C10 120.9(8) . .
C1 C3 H3A 109.5 . .
C1 C3 H3B 109.5 . .
C1 C3 H3C 109.5 . .
H3A C3 H3B 109.5 . .
H3A C3 H3C 109.5 . .
H3B C3 H3C 109.5 . .
C4 C9 C13 123.5(6) . .
C4 C9 C8 118.2(8) . .
C8 C9 C13 118.3(8) . .
N3 C18 C17 124(2) . .
N3 C18 C20 121.7(17) . .
C17 C18 C20 114.4(18) . .
C5 C10 H10 108.0 . .
C5 C10 C11 113.0(9) . .
C5 C10 C12 110.4(7) . .
C11 C10 H10 108.0 . .
C12 C10 H10 108.0 . .
C12 C10 C11 109.4(7) . .
C9 C13 H13 107.5 . .
C14 C13 C9 111.8(8) . .
C14 C13 H13 107.5 . .
C15 C13 C9 112.8(7) . .
C15 C13 H13 107.5 . .
C15 C13 C14 109.4(7) . .
C22 C21 N2 118(3) . .
C26 C21 C22 122(2) . .
C26 C21 N2 119(2) . .
C18 C17 H17 114.6 . .
C16 C17 C18 130.8(12) . .
C16 C17 H17 114.6 . .
C5 C6 H6 119.5 . .
C7 C6 C5 121.0(10) . .
C7 C6 H6 119.5 . .
C13 C14 H14A 109.5 . .
C13 C14 H14B 109.5 . .
C13 C14 H14C 109.5 . .
H14A C14 H14B 109.5 . .
H14A C14 H14C 109.5 . .
H14B C14 H14C 109.5 . .
C21 C22 C27 122(2) . .
C23 C22 C21 118(2) . .
C23 C22 C27 121(2) . .
C9 C8 H8 119.7 . .
C7 C8 C9 120.7(10) . .
C7 C8 H8 119.7 . .
C10 C11 H11A 109.5 . .
C10 C11 H11B 109.5 . .
C10 C11 H11C 109.5 . .
H11A C11 H11B 109.5 . .
H11A C11 H11C 109.5 . .
H11B C11 H11C 109.5 . .
C10 C12 H12A 109.5 . .
C10 C12 H12B 109.5 . .
C10 C12 H12C 109.5 . .
H12A C12 H12B 109.5 . .
H12A C12 H12C 109.5 . .
H12B C12 H12C 109.5 . .
C13 C15 H15A 109.5 . .
C13 C15 H15B 109.5 . .
C13 C15 H15C 109.5 . .
H15A C15 H15B 109.5 . .
H15A C15 H15C 109.5 . .
H15B C15 H15C 109.5 . .
C6 C7 H7 119.7 . .
C8 C7 C6 120.6(8) . .
C8 C7 H7 119.7 . .
C22 C27 H27 102.8 . .
C22 C27 C29 114(2) . .
C22 C27 C28 117(2) . .
C29 C27 H27 102.8 . .
C28 C27 H27 102.8 . .
C28 C27 C29 115(2) . .
C18 C20 H20A 109.5 . .
C18 C20 H20B 109.5 . .
C18 C20 H20C 109.5 . .
H20A C20 H20B 109.5 . .
H20A C20 H20C 109.5 . .
H20B C20 H20C 109.5 . .
C22 C23 H23 119.2 . .
C24 C23 C22 122(2) . .
C24 C23 H23 119.2 . .
H31A C31 H31B 109.5 . .
H31A C31 H31C 109.5 . .
H31B C31 H31C 109.5 . .
C30 C31 H31A 109.5 . .
C30 C31 H31B 109.5 . .
C30 C31 H31C 109.5 . .
C31 C30 H30 106.3 . .
C31 C30 C32 109.8(17) . .
C26 C30 C31 115(2) . .
C26 C30 H30 106.3 . .
C26 C30 C32 112.2(16) . .
C32 C30 H30 106.3 . .
H44A C44 H44B 109.5 . .
H44A C44 H44C 109.5 . .
H44B C44 H44C 109.5 . .
C42 C44 H44A 109.5 . .
C42 C44 H44B 109.5 . .
C42 C44 H44C 109.5 . .
C27 C29 H29A 109.5 . .
C27 C29 H29B 109.5 . .
C27 C29 H29C 109.5 . .
H29A C29 H29B 109.5 . .
H29A C29 H29C 109.5 . .
H29B C29 H29C 109.5 . .
Cl1 C45 H45A 110.6 . .
Cl1 C45 H45B 110.6 . .
Cl2 C45 Cl1 105.8(17) . .
Cl2 C45 H45A 110.6 . .
Cl2 C45 H45B 110.6 . .
H45A C45 H45B 108.7 . .
C27 C28 H28A 109.5 . .
C27 C28 H28B 109.5 . .
C27 C28 H28C 109.5 . .
H28A C28 H28B 109.5 . .
H28A C28 H28C 109.5 . .
H28B C28 H28C 109.5 . .
C21 C26 C30 125.4(18) . .
C21 C26 C25 116(2) . .
C25 C26 C30 118.5(17) . .
C26 C25 H25 119.6 . .
C24 C25 C26 120.8(17) . .
C24 C25 H25 119.6 . .
C23 C24 C25 121.8(18) . .
C23 C24 H24 119.1 . .
C25 C24 H24 119.1 . .
C34 C33 N3 120(2) . .
C34 C33 C38 122(2) . .
C38 C33 N3 118(2) . .
C33 C34 C39 121(2) . .
C33 C34 C35 118(2) . .
C35 C34 C39 121(2) . .
C34 C39 H39 110.7 . .
C41 C39 C34 106.7(19) . .
C41 C39 H39 110.7 . .
C40 C39 C34 112.5(19) . .
C40 C39 H39 110.7 . .
C40 C39 C41 105.5(19) . .
C34 C35 H35 119.1 . .
C36 C35 C34 122(2) . .
C36 C35 H35 119.1 . .
H43A C43 H43B 109.5 . .
H43A C43 H43C 109.5 . .
H43B C43 H43C 109.5 . .
C42 C43 H43A 109.5 . .
C42 C43 H43B 109.5 . .
C42 C43 H43C 109.5 . .
C44 C42 H42 108.2 . .
C43 C42 C44 106.1(15) . .
C43 C42 H42 108.2 . .
C38 C42 C44 112.3(16) . .
C38 C42 C43 113.5(16) . .
C38 C42 H42 108.2 . .
C30 C32 H32A 109.5 . .
C30 C32 H32B 109.5 . .
C30 C32 H32C 109.5 . .
H32A C32 H32B 109.5 . .
H32A C32 H32C 109.5 . .
H32B C32 H32C 109.5 . .
C39 C41 H41A 109.5 . .
C39 C41 H41B 109.5 . .
C39 C41 H41C 109.5 . .
H41A C41 H41B 109.5 . .
H41A C41 H41C 109.5 . .
H41B C41 H41C 109.5 . .
C39 C40 H40A 109.5 . .
C39 C40 H40B 109.5 . .
C39 C40 H40C 109.5 . .
H40A C40 H40B 109.5 . .
H40A C40 H40C 109.5 . .
H40B C40 H40C 109.5 . .
C33 C38 C42 125.4(16) . .
C37 C38 C33 116.7(18) . .
C37 C38 C42 117.9(16) . .
C38 C37 H37 119.8 . .
C36 C37 C38 120.4(17) . .
C36 C37 H37 119.8 . .
C35 C36 C37 121.0(17) . .
C35 C36 H36 119.5 . .
C37 C36 H36 119.5 . .
C21 N2 Ga2 117(2) . .
C16 N2 Ga2 120.9(15) . .
C16 N2 C21 123(3) . .
C17 C16 C19 119.1(16) . .
N2 C16 C17 121(2) . .
N2 C16 C19 119.6(18) . .
C16 C19 H19A 109.5 . .
C16 C19 H19B 109.5 . .
C16 C19 H19C 109.5 . .
H19A C19 H19B 109.5 . .
H19A C19 H19C 109.5 . .
H19B C19 H19C 109.5 . .

loop_
_geom_bond_atom_site_label_1
_geom_bond_atom_site_label_2
_geom_bond_distance
_geom_bond_site_symmetry_2
Ga2 P7 2.380(3) .
Ga2 P9 2.373(3) .
Ga2 N3 1.92(4) .
Ga2 N2 2.00(4) .
Ga1 P4 2.370(3) .
Ga1 P1 2.368(3) .
Ga1 N1 1.947(5) .
Ga1 N1 1.947(5) 7_575
P7 P6 2.182(2) .
P7 P6 2.182(2) 7_575
P4 P3 2.174(2) .
P4 P3 2.174(2) 7_575
P3 P5 2.198(2) .
P3 P2 2.237(3) .
P6 P5 2.203(2) .
P6 P8 2.241(3) .
P5 P5 2.261(3) 7_575
P9 P8 2.195(3) 7_575
P9 P8 2.195(3) .
P1 P2 2.204(3) .
P1 P2 2.204(3) 7_575
P2 P2 2.199(3) 7_575
P8 P8 2.195(3) 7_575
N1 C1 1.337(8) .
N1 C4 1.446(8) .
N3 C18 1.31(3) .
N3 C33 1.46(3) .
C1 C2 1.384(8) .
C1 C3 1.495(9) .
C4 C5 1.404(11) .
C4 C9 1.393(11) .
C2 C1 1.384(8) 7_575
C2 H2 0.9300 .
C5 C10 1.511(12) .
C5 C6 1.390(12) .
C3 H3A 0.9600 .
C3 H3B 0.9600 .
C3 H3C 0.9600 .
C9 C13 1.531(12) .
C9 C8 1.406(11) .
Cl1 C45 1.84(2) .
C18 C17 1.37(2) .
C18 C20 1.51(3) .
Cl2 C45 1.84(2) .
C10 H10 0.9800 .
C10 C11 1.545(12) .
C10 C12 1.545(13) .
C13 H13 0.9800 .
C13 C14 1.528(12) .
C13 C15 1.507(12) .
C21 C22 1.43(3) .
C21 C26 1.36(3) .
C21 N2 1.46(3) .
C17 H17 0.9300 .
C17 C16 1.36(2) .
C6 H6 0.9300 .
C6 C7 1.384(16) .
C14 H14A 0.9600 .
C14 H14B 0.9600 .
C14 H14C 0.9600 .
C22 C27 1.49(3) .
C22 C23 1.38(3) .
C8 H8 0.9300 .
C8 C7 1.361(15) .
C11 H11A 0.9600 .
C11 H11B 0.9600 .
C11 H11C 0.9600 .
C12 H12A 0.9600 .
C12 H12B 0.9600 .
C12 H12C 0.9600 .
C15 H15A 0.9600 .
C15 H15B 0.9600 .
C15 H15C 0.9600 .
C7 H7 0.9300 .
C27 H27 0.9800 .
C27 C29 1.65(4) .
C27 C28 1.49(3) .
C20 H20A 0.9600 .
C20 H20B 0.9600 .
C20 H20C 0.9600 .
C23 H23 0.9300 .
C23 C24 1.30(3) .
C31 H31A 0.9600 .
C31 H31B 0.9600 .
C31 H31C 0.9600 .
C31 C30 1.51(3) .
C30 H30 0.9800 .
C30 C26 1.44(3) .
C30 C32 1.59(3) .
C44 H44A 0.9600 .
C44 H44B 0.9600 .
C44 H44C 0.9600 .
C44 C42 1.57(3) .
C29 H29A 0.9600 .
C29 H29B 0.9600 .
C29 H29C 0.9600 .
C45 H45A 0.9700 .
C45 H45B 0.9700 .
C28 H28A 0.9600 .
C28 H28B 0.9600 .
C28 H28C 0.9600 .
C26 C25 1.43(2) .
C25 H25 0.9300 .
C25 C24 1.37(3) .
C24 H24 0.9300 .
C33 C34 1.38(3) .
C33 C38 1.44(3) .
C34 C39 1.53(3) .
C34 C35 1.39(3) .
C39 H39 0.9800 .
C39 C41 1.53(4) .
C39 C40 1.52(3) .
C35 H35 0.9300 .
C35 C36 1.37(3) .
C43 H43A 0.9600 .
C43 H43B 0.9600 .
C43 H43C 0.9600 .
C43 C42 1.54(2) .
C42 H42 0.9800 .
C42 C38 1.48(3) .
C32 H32A 0.9600 .
C32 H32B 0.9600 .
C32 H32C 0.9600 .
C41 H41A 0.9600 .
C41 H41B 0.9600 .
C41 H41C 0.9600 .
C40 H40A 0.9600 .
C40 H40B 0.9600 .
C40 H40C 0.9600 .
C38 C37 1.42(2) .
C37 H37 0.9300 .
C37 C36 1.38(3) .
C36 H36 0.9300 .
N2 C16 1.36(3) .
C16 C19 1.52(4) .
C19 H19A 0.9600 .
C19 H19B 0.9600 .
C19 H19C 0.9600 .

loop_
_geom_torsion_atom_site_label_1
_geom_torsion_atom_site_label_2
_geom_torsion_atom_site_label_3
_geom_torsion_atom_site_label_4
_geom_torsion
_geom_torsion_site_symmetry_4
Ga2 N3 C18 C17 4(4) .
Ga2 N3 C18 C20 -174(2) .
Ga2 N3 C33 C34 -89(3) .
Ga2 N3 C33 C38 87(3) .
Ga2 N2 C16 C17 -7(4) .
Ga2 N2 C16 C19 178(2) .
Ga1 N1 C1 C2 4.1(10) .
Ga1 N1 C1 C3 -174.3(5) .
Ga1 N1 C4 C5 -84.5(7) .
Ga1 N1 C4 C9 95.3(7) .
N1 C1 C2 C1 10.0(18) 7_575
N1 C4 C5 C10 -2.2(11) .
N1 C4 C5 C6 179.9(7) .
N1 C4 C9 C13 1.5(11) .
N1 C4 C9 C8 179.5(7) .
N3 C18 C17 C16 19(3) .
N3 C33 C34 C39 -7(4) .
N3 C33 C34 C35 174(3) .
N3 C33 C38 C42 8(4) .
N3 C33 C38 C37 -174(3) .
C1 N1 C4 C5 91.5(8) .
C1 N1 C4 C9 -88.7(9) .
C4 N1 C1 C2 -171.6(8) .
C4 N1 C1 C3 9.9(10) .
C4 C5 C10 C11 144.2(8) .
C4 C5 C10 C12 -92.9(9) .
C4 C5 C6 C7 1.5(13) .
C4 C9 C13 C14 -125.5(8) .
C4 C9 C13 C15 110.6(8) .
C4 C9 C8 C7 -0.4(13) .
C5 C4 C9 C13 -178.6(7) .
C5 C4 C9 C8 -0.7(12) .
C5 C6 C7 C8 -2.7(16) .
C3 C1 C2 C1 -171.5(8) 7_575
C9 C4 C5 C10 177.9(7) .
C9 C4 C5 C6 0.1(12) .
C9 C8 C7 C6 2.1(16) .
C18 N3 C33 C34 81(4) .
C18 N3 C33 C38 -103(3) .
C18 C17 C16 N2 -16(3) .
C18 C17 C16 C19 159(2) .
C10 C5 C6 C7 -176.3(9) .
C13 C9 C8 C7 177.7(9) .
C21 C22 C27 C29 86(3) .
C21 C22 C27 C28 -136(2) .
C21 C22 C23 C24 1(3) .
C21 C26 C25 C24 0(3) .
C21 N2 C16 C17 175(3) .
C21 N2 C16 C19 1(4) .
C6 C5 C10 C11 -38.0(11) .
C6 C5 C10 C12 84.9(10) .
C22 C21 C26 C30 -177(2) .
C22 C21 C26 C25 -1(3) .
C22 C21 N2 Ga2 92(3) .
C22 C21 N2 C16 -90(4) .
C22 C23 C24 C25 -2(3) .
C8 C9 C13 C14 56.5(10) .
C8 C9 C13 C15 -67.4(10) .
C27 C22 C23 C24 178(2) .
C20 C18 C17 C16 -163(2) .
C23 C22 C27 C29 -91(3) .
C23 C22 C27 C28 47(3) .
C31 C30 C26 C21 131(2) .
C31 C30 C26 C25 -45(3) .
C30 C26 C25 C24 176.5(19) .
C44 C42 C38 C33 98(2) .
C44 C42 C38 C37 -80(2) .
C26 C21 C22 C27 -177(2) .
C26 C21 C22 C23 0(3) .
C26 C21 N2 Ga2 -95(3) .
C26 C21 N2 C16 83(4) .
C26 C25 C24 C23 1(3) .
C33 N3 C18 C17 -166(2) .
C33 N3 C18 C20 16(4) .
C33 C34 C39 C41 -116(2) .
C33 C34 C39 C40 129(2) .
C33 C34 C35 C36 0(3) .
C33 C38 C37 C36 0(3) .
C34 C33 C38 C42 -176(2) .
C34 C33 C38 C37 2(3) .
C34 C35 C36 C37 1(3) .
C39 C34 C35 C36 -178(2) .
C35 C34 C39 C41 63(3) .
C35 C34 C39 C40 -52(3) .
C43 C42 C38 C33 -142(2) .
C43 C42 C38 C37 40(2) .
C42 C38 C37 C36 177.8(18) .
C32 C30 C26 C21 -102(2) .
C32 C30 C26 C25 82(2) .
C38 C33 C34 C39 177(2) .
C38 C33 C34 C35 -2(3) .
C38 C37 C36 C35 -1(3) .
N2 C21 C22 C27 -4(4) .
N2 C21 C22 C23 173(3) .
N2 C21 C26 C30 11(4) .
N2 C21 C26 C25 -173(3) .

loop_
_exptl_oxdiff_crystal_face_indexfrac_h
_exptl_oxdiff_crystal_face_indexfrac_k
_exptl_oxdiff_crystal_face_indexfrac_l
_exptl_oxdiff_crystal_face_x
_exptl_oxdiff_crystal_face_y
_exptl_oxdiff_crystal_face_z
8.0004 4.9992 0.0020 0.4641 0.8130 0.3230
-8.0004 -4.9992 -0.0020 -0.4641 -0.8130 -0.3230
2.0000 -5.0000 1.9983 0.0773 0.1960 -0.4079
-0.0000 0.0000 -1.0000 -0.0519 0.0223 0.0182
0.0000 -0.0000 1.0000 0.0519 -0.0223 -0.0182
0.0001 4.9999 -1.9983 0.0103 0.0147 0.3982
-0.0001 -4.9999 1.9983 -0.0103 -0.0147 -0.3982
-5.0002 3.0003 -2.9991 -0.3061 -0.4778 0.2959
5.0002 -3.0003 2.9991 0.3061 0.4778 -0.2959
